data_4131608
loop_
_publ_author_name
'Gieshoff, Tile'
'Kehl, Anton'
'Schollmeyer, Dieter'
'Moeller, Kevin D.'
'Waldvogel, Siegfried R.'

_publ_section_title
;
 Insights into the Mechanism of Anodic N-N Bond Formation by
 Dehydrogenative Coupling.
;
_journal_issue 35
_journal_name_full 'Journal of the American Chemical Society'
_journal_page_first 12317
_journal_page_last 12324
_journal_paper_doi 10.1021/jacs.7b07488
_journal_volume 139
_journal_year 2017
_chemical_formula_moiety 'C18 H16 Cl2 N2 O2'
_chemical_formula_sum 'C18 H16 Cl2 N2 O2'
_chemical_formula_weight 363.23
_space_group_crystal_system monoclinic
_space_group_IT_number 14
_space_group_name_Hall '-P 2ybc'
_space_group_name_H-M_alt 'P 1 21/c 1'
_atom_sites_solution_hydrogens geom
_audit_creation_method SHELXL-2014/7
_cell_angle_alpha 90
_cell_angle_beta 107.945(2)
_cell_angle_gamma 90
_cell_formula_units_Z 4
_cell_length_a 9.6978(7)
_cell_length_b 19.0063(12)
_cell_length_c 9.8181(7)
_cell_measurement_reflns_used 3424
_cell_measurement_temperature 173(2)
_cell_measurement_theta_max 26.9
_cell_measurement_theta_min 2.4
_cell_volume 1721.6(2)
_computing_cell_refinement 'APEX II Suite'
_computing_data_collection 'APEX II Suite'
_computing_data_reduction 'APEX II Suite'
_computing_structure_refinement 'SHELXL-2014/7 (Sheldrick, 2014)'
_computing_structure_solution SHELXT-2014
_diffrn_ambient_temperature 173(2)
_diffrn_measured_fraction_theta_full 0.999
_diffrn_measured_fraction_theta_max 0.996
_diffrn_measurement_device_type 'SMART APEX II'
_diffrn_measurement_method 'CCD scans'
_diffrn_radiation_type MoK\a
_diffrn_radiation_wavelength 0.71073
_diffrn_reflns_av_R_equivalents 0.0291
_diffrn_reflns_av_unetI/netI 0.0354
_diffrn_reflns_Laue_measured_fraction_full 0.999
_diffrn_reflns_Laue_measured_fraction_max 0.996
_diffrn_reflns_limit_h_max 12
_diffrn_reflns_limit_h_min -12
_diffrn_reflns_limit_k_max 24
_diffrn_reflns_limit_k_min -23
_diffrn_reflns_limit_l_max 7
_diffrn_reflns_limit_l_min -12
_diffrn_reflns_number 11746
_diffrn_reflns_point_group_measured_fraction_full 0.999
_diffrn_reflns_point_group_measured_fraction_max 0.996
_diffrn_reflns_theta_full 25.242
_diffrn_reflns_theta_max 27.853
_diffrn_reflns_theta_min 2.143
_diffrn_source 'Sealed Tube'
_exptl_absorpt_coefficient_mu 0.390
_exptl_absorpt_correction_T_max 0.7456
_exptl_absorpt_correction_T_min 0.6695
_exptl_absorpt_correction_type 'multi scans'
_exptl_absorpt_process_details SADABS
_exptl_crystal_colour colourless
_exptl_crystal_density_diffrn 1.401
_exptl_crystal_description block
_exptl_crystal_F_000 752
_exptl_crystal_size_max 0.340
_exptl_crystal_size_mid 0.310
_exptl_crystal_size_min 0.200
_refine_diff_density_max 1.263
_refine_diff_density_min -0.468
_refine_diff_density_rms 0.066
_refine_ls_extinction_method none
_refine_ls_goodness_of_fit_ref 1.107
_refine_ls_hydrogen_treatment constr
_refine_ls_matrix_type full
_refine_ls_number_parameters 228
_refine_ls_number_reflns 4078
_refine_ls_number_restraints 1
_refine_ls_restrained_S_all 1.112
_refine_ls_R_factor_all 0.0828
_refine_ls_R_factor_gt 0.0650
_refine_ls_shift/su_max 0.001
_refine_ls_shift/su_mean 0.000
_refine_ls_structure_factor_coef Fsqd
_refine_ls_weighting_details 'w=1/[\s^2^(Fo^2^)+(0.0495P)^2^+2.9065P] where P=(Fo^2^+2Fc^2^)/3'
_refine_ls_weighting_scheme calc
_refine_ls_wR_factor_gt 0.1528
_refine_ls_wR_factor_ref 0.1617
_reflns_Friedel_coverage 0.000
_reflns_number_gt 3223
_reflns_number_total 4078
_reflns_threshold_expression 'I > 2\s(I)'
_cod_data_source_file ja7b07488_si_003.cif
_cod_data_source_block tgi293f2b
_cod_original_sg_symbol_H-M 'P 21/c'
_cod_database_code 4131608
_shelx_shelxl_version_number 2014/7
_shelx_space_group_comment
;
The symmetry employed for this shelxl refinement is uniquely defined
by the following loop, which should always be used as a source of
symmetry information in preference to the above space-group names.
They are only intended as comments.
;
_shelx_estimated_absorpt_t_min 0.879
_shelx_estimated_absorpt_t_max 0.926

loop_
_space_group_symop_operation_xyz
'x, y, z'
'-x, y+1/2, -z+1/2'
'-x, -y, -z'
'x, -y-1/2, z-1/2'

loop_
_atom_site_label
_atom_site_type_symbol
_atom_site_fract_x
_atom_site_fract_y
_atom_site_fract_z
_atom_site_U_iso_or_equiv
_atom_site_adp_type
_atom_site_occupancy
_atom_site_site_symmetry_order
_atom_site_calc_flag
_atom_site_refinement_flags_posn
_atom_site_refinement_flags_adp
_atom_site_refinement_flags_occupancy
_atom_site_disorder_assembly
_atom_site_disorder_group
Cl1 Cl 1.04880(11) 0.30472(5) 1.11516(10) 0.0443(3) Uani 0.85 1 d D . P A 1
N1 N 0.5584(3) 0.40145(13) 0.6363(3) 0.0334(6) Uani 0.85 1 d . . P B 1
O3 O 0.7364(2) 0.33889(11) 0.5890(2) 0.0324(5) Uani 0.85 1 d . . P B 1
Cl1A Cl 0.8219(6) 0.3515(3) 1.1880(5) 0.0436(12) Uani 0.15 1 d D . P C 2
O1 O 0.5584(3) 0.40145(13) 0.6363(3) 0.0334(6) Uani 0.15 1 d . . P B 2
N3 N 0.7364(2) 0.33889(11) 0.5890(2) 0.0324(5) Uani 0.15 1 d . . P B 2
Cl2 Cl -0.05494(10) -0.01267(5) 0.24717(11) 0.0514(3) Uani 1 1 d . . . . .
C2 C 0.6061(3) 0.37485(14) 0.5389(3) 0.0294(6) Uani 1 1 d . . . . .
C4 C 0.7701(3) 0.34393(15) 0.7355(3) 0.0309(6) Uani 1 1 d . . . . .
C5 C 0.8914(4) 0.31747(16) 0.8378(3) 0.0361(7) Uani 1 1 d . . . . .
H5 H 0.9639 0.2913 0.8135 0.043 Uiso 1 1 calc R U . . .
C6 C 0.8993(3) 0.33197(17) 0.9784(3) 0.0396(8) Uani 1 1 d D . . . .
H6 H 0.9806 0.3158 1.0537 0.048 Uiso 0.15 1 calc R U P A 2
C7 C 0.7902(4) 0.3699(2) 1.0120(3) 0.0463(9) Uani 1 1 d D . . . .
H7 H 0.7988 0.3782 1.1097 0.056 Uiso 0.85 1 calc R U P C 1
C8 C 0.6705(4) 0.3957(2) 0.9073(4) 0.0427(8) Uani 1 1 d . . . . .
H8 H 0.5970 0.4214 0.9308 0.051 Uiso 1 1 calc R U . . .
C9 C 0.6627(3) 0.38232(15) 0.7659(3) 0.0310(6) Uani 1 1 d . . . . .
C10 C 0.5446(3) 0.38003(15) 0.3792(3) 0.0311(6) Uani 1 1 d . . . . .
C11 C 0.3921(4) 0.41111(16) 0.3381(3) 0.0394(8) Uani 1 1 d . . . . .
H11A H 0.3529 0.4145 0.2336 0.059 Uiso 1 1 calc R U . . .
H11B H 0.3960 0.4581 0.3801 0.059 Uiso 1 1 calc R U . . .
H11C H 0.3295 0.3807 0.3742 0.059 Uiso 1 1 calc R U . . .
C12 C 0.6447(4) 0.42899(19) 0.3259(4) 0.0479(9) Uani 1 1 d . . . . .
H12A H 0.6087 0.4322 0.2213 0.072 Uiso 1 1 calc R U . . .
H12B H 0.7433 0.4098 0.3554 0.072 Uiso 1 1 calc R U . . .
H12C H 0.6456 0.4760 0.3674 0.072 Uiso 1 1 calc R U . . .
C13 C 0.5428(3) 0.30628(15) 0.3118(3) 0.0312(6) Uani 1 1 d . . . . .
H13A H 0.5124 0.3111 0.2063 0.037 Uiso 1 1 calc R U . . .
H13B H 0.6424 0.2869 0.3429 0.037 Uiso 1 1 calc R U . . .
C14 C 0.4420(3) 0.25486(14) 0.3522(3) 0.0262(6) Uani 1 1 d . . . . .
O15 O 0.4300(3) 0.25332(11) 0.4730(2) 0.0375(5) Uani 1 1 d . . . . .
N16 N 0.3704(3) 0.21112(12) 0.2457(2) 0.0267(5) Uani 1 1 d . . . . .
H16 H 0.3850 0.2175 0.1625 0.032 Uiso 1 1 calc R U . . .
C17 C 0.2743(3) 0.15599(14) 0.2526(3) 0.0272(6) Uani 1 1 d . . . . .
C18 C 0.1770(3) 0.13328(16) 0.1233(3) 0.0331(6) Uani 1 1 d . . . . .
H18 H 0.1791 0.1541 0.0360 0.040 Uiso 1 1 calc R U . . .
C19 C 0.0769(3) 0.08057(16) 0.1211(3) 0.0367(7) Uani 1 1 d . . . . .
H19 H 0.0103 0.0653 0.0332 0.044 Uiso 1 1 calc R U . . .
C20 C 0.0761(3) 0.05085(15) 0.2494(4) 0.0350(7) Uani 1 1 d . . . . .
C21 C 0.1727(4) 0.07126(16) 0.3774(3) 0.0362(7) Uani 1 1 d . . . . .
H21 H 0.1717 0.0494 0.4640 0.043 Uiso 1 1 calc R U . . .
C22 C 0.2723(3) 0.12430(16) 0.3794(3) 0.0331(6) Uani 1 1 d . . . . .
H22 H 0.3391 0.1389 0.4678 0.040 Uiso 1 1 calc R U . . .

loop_
_atom_site_aniso_label
_atom_site_aniso_U_11
_atom_site_aniso_U_22
_atom_site_aniso_U_33
_atom_site_aniso_U_23
_atom_site_aniso_U_13
_atom_site_aniso_U_12
Cl1 0.0403(5) 0.0443(5) 0.0349(5) 0.0131(4) -0.0081(4) -0.0001(4)
N1 0.0321(13) 0.0310(12) 0.0330(13) -0.0028(10) 0.0040(10) -0.0044(10)
O3 0.0319(11) 0.0309(11) 0.0295(10) -0.0035(8) 0.0024(9) 0.0039(9)
Cl1A 0.047(3) 0.055(3) 0.034(3) -0.006(2) 0.020(2) -0.002(3)
O1 0.0321(13) 0.0310(12) 0.0330(13) -0.0028(10) 0.0040(10) -0.0044(10)
N3 0.0319(11) 0.0309(11) 0.0295(10) -0.0035(8) 0.0024(9) 0.0039(9)
Cl2 0.0438(5) 0.0390(4) 0.0708(6) -0.0059(4) 0.0167(4) -0.0166(4)
C2 0.0280(14) 0.0234(13) 0.0335(15) -0.0016(11) 0.0044(12) -0.0046(11)
C4 0.0326(15) 0.0253(13) 0.0312(14) -0.0020(11) 0.0044(12) -0.0055(12)
C5 0.0344(16) 0.0289(14) 0.0382(16) 0.0000(12) 0.0015(13) -0.0008(12)
C6 0.0363(17) 0.0389(17) 0.0358(16) 0.0080(13) -0.0004(13) -0.0092(14)
C7 0.0400(19) 0.067(2) 0.0284(15) -0.0031(15) 0.0050(14) -0.0123(17)
C8 0.0340(17) 0.057(2) 0.0362(16) -0.0080(15) 0.0096(14) -0.0050(15)
C9 0.0293(15) 0.0278(14) 0.0325(15) -0.0039(11) 0.0044(12) -0.0072(12)
C10 0.0336(15) 0.0254(13) 0.0311(14) -0.0002(11) 0.0053(12) -0.0056(12)
C11 0.0438(19) 0.0294(15) 0.0367(16) 0.0002(12) 0.0001(14) 0.0015(13)
C12 0.055(2) 0.0429(19) 0.0407(18) 0.0044(14) 0.0082(16) -0.0195(17)
C13 0.0321(15) 0.0331(15) 0.0275(14) -0.0017(11) 0.0078(12) -0.0044(12)
C14 0.0291(14) 0.0251(13) 0.0220(12) 0.0014(10) 0.0041(11) 0.0028(11)
O15 0.0575(15) 0.0307(11) 0.0259(10) -0.0035(8) 0.0152(10) -0.0084(10)
N16 0.0298(12) 0.0278(11) 0.0221(11) -0.0011(9) 0.0072(9) -0.0023(10)
C17 0.0266(14) 0.0244(13) 0.0302(14) -0.0033(10) 0.0080(11) 0.0013(11)
C18 0.0350(16) 0.0344(15) 0.0286(14) -0.0057(11) 0.0082(12) 0.0000(13)
C19 0.0330(16) 0.0333(15) 0.0386(16) -0.0119(13) 0.0035(13) -0.0019(13)
C20 0.0298(15) 0.0240(13) 0.0521(19) -0.0062(12) 0.0140(14) -0.0032(12)
C21 0.0400(17) 0.0315(15) 0.0379(16) 0.0030(12) 0.0129(14) -0.0028(13)
C22 0.0343(16) 0.0319(15) 0.0301(14) -0.0009(11) 0.0055(12) -0.0024(12)

loop_
_atom_type_symbol
_atom_type_description
_atom_type_scat_dispersion_real
_atom_type_scat_dispersion_imag
_atom_type_scat_source
C C 0.0033 0.0016 'International Tables Vol C Tables 4.2.6.8 and 6.1.1.4'
H H 0.0000 0.0000 'International Tables Vol C Tables 4.2.6.8 and 6.1.1.4'
N N 0.0061 0.0033 'International Tables Vol C Tables 4.2.6.8 and 6.1.1.4'
O O 0.0106 0.0060 'International Tables Vol C Tables 4.2.6.8 and 6.1.1.4'
Cl Cl 0.1484 0.1585 'International Tables Vol C Tables 4.2.6.8 and 6.1.1.4'

loop_
_geom_angle_atom_site_label_1
_geom_angle_atom_site_label_2
_geom_angle_atom_site_label_3
_geom_angle
C2 N1 C9 104.3(2)
C4 O3 C2 103.5(2)
C2 O1 C9 104.3(2)
C4 N3 C2 103.5(2)
O1 C2 N3 115.3(3)
N1 C2 O3 115.3(3)
O1 C2 C10 129.3(3)
N1 C2 C10 129.3(3)
N3 C2 C10 115.4(3)
O3 C2 C10 115.4(3)
N3 C4 C9 108.1(2)
O3 C4 C9 108.1(2)
N3 C4 C5 127.4(3)
O3 C4 C5 127.4(3)
C9 C4 C5 124.4(3)
C4 C5 C6 115.1(3)
C4 C5 H5 122.4
C6 C5 H5 122.4
C5 C6 C7 121.5(3)
C5 C6 Cl1 119.4(3)
C7 C6 Cl1 119.1(2)
C5 C6 H6 119.2
C7 C6 H6 119.2
C8 C7 C6 121.9(3)
C8 C7 Cl1A 132.8(4)
C6 C7 Cl1A 102.7(3)
C8 C7 H7 119.0
C6 C7 H7 119.0
C7 C8 C9 117.0(3)
C7 C8 H8 121.5
C9 C8 H8 121.5
C4 C9 C8 120.0(3)
C4 C9 O1 108.8(3)
C8 C9 O1 131.2(3)
C4 C9 N1 108.8(3)
C8 C9 N1 131.2(3)
C2 C10 C11 110.0(3)
C2 C10 C12 107.7(2)
C11 C10 C12 109.6(3)
C2 C10 C13 109.6(2)
C11 C10 C13 110.8(2)
C12 C10 C13 109.0(3)
C10 C11 H11A 109.5
C10 C11 H11B 109.5
H11A C11 H11B 109.5
C10 C11 H11C 109.5
H11A C11 H11C 109.5
H11B C11 H11C 109.5
C10 C12 H12A 109.5
C10 C12 H12B 109.5
H12A C12 H12B 109.5
C10 C12 H12C 109.5
H12A C12 H12C 109.5
H12B C12 H12C 109.5
C14 C13 C10 113.2(2)
C14 C13 H13A 108.9
C10 C13 H13A 108.9
C14 C13 H13B 108.9
C10 C13 H13B 108.9
H13A C13 H13B 107.8
O15 C14 N16 123.7(3)
O15 C14 C13 121.9(2)
N16 C14 C13 114.4(2)
C14 N16 C17 127.4(2)
C14 N16 H16 116.3
C17 N16 H16 116.3
C22 C17 C18 119.2(3)
C22 C17 N16 123.6(2)
C18 C17 N16 117.1(3)
C19 C18 C17 120.7(3)
C19 C18 H18 119.7
C17 C18 H18 119.7
C20 C19 C18 118.7(3)
C20 C19 H19 120.7
C18 C19 H19 120.7
C21 C20 C19 121.7(3)
C21 C20 Cl2 119.7(3)
C19 C20 Cl2 118.6(2)
C20 C21 C22 119.5(3)
C20 C21 H21 120.2
C22 C21 H21 120.2
C17 C22 C21 120.2(3)
C17 C22 H22 119.9
C21 C22 H22 119.9

loop_
_geom_bond_atom_site_label_1
_geom_bond_atom_site_label_2
_geom_bond_distance
Cl1 C6 1.724(3)
N1 C2 1.287(4)
N1 C9 1.407(4)
O3 C4 1.377(3)
O3 C2 1.387(4)
Cl1A C7 1.695(4)
O1 C2 1.287(4)
O1 C9 1.407(4)
N3 C4 1.377(3)
N3 C2 1.387(4)
Cl2 C20 1.748(3)
C2 C10 1.499(4)
C4 C9 1.378(4)
C4 C5 1.385(4)
C5 C6 1.386(5)
C5 H5 0.9500
C6 C7 1.402(5)
C6 H6 0.9500
C7 C8 1.381(5)
C7 H7 0.9500
C8 C9 1.390(4)
C8 H8 0.9500
C10 C11 1.527(5)
C10 C12 1.547(4)
C10 C13 1.548(4)
C11 H11A 0.9800
C11 H11B 0.9800
C11 H11C 0.9800
C12 H12A 0.9800
C12 H12B 0.9800
C12 H12C 0.9800
C13 C14 1.519(4)
C13 H13A 0.9900
C13 H13B 0.9900
C14 O15 1.227(3)
C14 N16 1.349(3)
N16 C17 1.418(4)
N16 H16 0.8800
C17 C22 1.389(4)
C17 C18 1.396(4)
C18 C19 1.391(4)
C18 H18 0.9500
C19 C20 1.383(5)
C19 H19 0.9500
C20 C21 1.372(4)
C21 C22 1.392(4)
C21 H21 0.9500
C22 H22 0.9500

loop_
_geom_hbond_atom_site_label_D
_geom_hbond_atom_site_label_H
_geom_hbond_atom_site_label_A
_geom_hbond_distance_DH
_geom_hbond_distance_HA
_geom_hbond_distance_DA
_geom_hbond_angle_DHA
_geom_hbond_site_symmetry_A
N16 H16 O15 0.88 2.11 2.986(3) 172.3 4_565

loop_
_geom_torsion_atom_site_label_1
_geom_torsion_atom_site_label_2
_geom_torsion_atom_site_label_3
_geom_torsion_atom_site_label_4
_geom_torsion
C9 O1 C2 N3 -0.5(3)
C9 O1 C2 C10 -177.3(3)
C9 N1 C2 O3 -0.5(3)
C9 N1 C2 C10 -177.3(3)
C4 N3 C2 O1 0.8(3)
C4 N3 C2 C10 178.1(2)
C4 O3 C2 N1 0.8(3)
C4 O3 C2 C10 178.1(2)
C2 N3 C4 C9 -0.7(3)
C2 N3 C4 C5 -179.1(3)
C2 O3 C4 C9 -0.7(3)
C2 O3 C4 C5 -179.1(3)
N3 C4 C5 C6 178.4(3)
O3 C4 C5 C6 178.4(3)
C9 C4 C5 C6 0.2(4)
C4 C5 C6 C7 0.8(5)
C4 C5 C6 Cl1 -177.5(2)
C5 C6 C7 C8 -1.0(5)
Cl1 C6 C7 C8 177.4(3)
C5 C6 C7 Cl1A 163.0(3)
C6 C7 C8 C9 0.0(5)
Cl1A C7 C8 C9 -158.5(4)
N3 C4 C9 C8 -179.7(3)
O3 C4 C9 C8 -179.7(3)
C5 C4 C9 C8 -1.2(5)
N3 C4 C9 O1 0.5(3)
C5 C4 C9 O1 179.0(3)
O3 C4 C9 N1 0.5(3)
C5 C4 C9 N1 179.0(3)
C7 C8 C9 C4 1.0(5)
C7 C8 C9 O1 -179.1(3)
C7 C8 C9 N1 -179.1(3)
C2 O1 C9 C4 0.0(3)
C2 O1 C9 C8 -179.8(3)
C2 N1 C9 C4 0.0(3)
C2 N1 C9 C8 -179.8(3)
O1 C2 C10 C11 -11.4(4)
N1 C2 C10 C11 -11.4(4)
N3 C2 C10 C11 171.9(2)
O3 C2 C10 C11 171.9(2)
O1 C2 C10 C12 108.1(4)
N1 C2 C10 C12 108.1(4)
N3 C2 C10 C12 -68.7(3)
O3 C2 C10 C12 -68.7(3)
O1 C2 C10 C13 -133.5(3)
N1 C2 C10 C13 -133.5(3)
N3 C2 C10 C13 49.8(3)
O3 C2 C10 C13 49.8(3)
C2 C10 C13 C14 64.9(3)
C11 C10 C13 C14 -56.8(3)
C12 C10 C13 C14 -177.5(3)
C10 C13 C14 O15 -38.8(4)
C10 C13 C14 N16 142.3(3)
O15 C14 N16 C17 -1.7(5)
C13 C14 N16 C17 177.2(3)
C14 N16 C17 C22 -20.7(4)
C14 N16 C17 C18 159.1(3)
C22 C17 C18 C19 1.3(4)
N16 C17 C18 C19 -178.5(3)
C17 C18 C19 C20 -0.3(5)
C18 C19 C20 C21 -1.1(5)
C18 C19 C20 Cl2 177.2(2)
C19 C20 C21 C22 1.4(5)
Cl2 C20 C21 C22 -176.9(2)
C18 C17 C22 C21 -1.0(4)
N16 C17 C22 C21 178.8(3)
C20 C21 C22 C17 -0.4(5)
